data_4080744
loop_
_publ_author_name
'Kelly, Michael J.'
'Broomsgrove, Alexander E.J.'
'Morgan, Ian R.'
'Siewert, Inke'
'Fitzpatrick, Philip'
'Smart, Jessica'
'Vidovic, Dragoslav'
'Aldridge, Simon'

_publ_section_title
;
 Syntheses and Anion Binding Capabilities of Bis(diarylboryl) Ferrocenes
 and Related Systems
;
_journal_issue 9
_journal_name_full Organometallics
_journal_page_first 2674
_journal_paper_doi 10.1021/om400152x
_journal_volume 32
_journal_year 2013
_chemical_formula_moiety 'C42 H44 B2 Fe1'
_chemical_formula_sum 'C42 H44 B2 Fe'
_chemical_formula_weight 626.28
_space_group_IT_number 14
_symmetry_cell_setting monoclinic
_symmetry_space_group_name_Hall '-P 2ybc'
_symmetry_space_group_name_H-M 'P 1 21/c 1'
_atom_sites_solution_hydrogens geom
_atom_sites_solution_primary direct
_audit_creation_date 09-06-19
_audit_creation_method CRYSTALS_ver_12.86
_cell_angle_alpha 90
_cell_angle_beta 96.5977(6)
_cell_angle_gamma 90
_cell_formula_units_Z 4
_cell_length_a 9.72840(10)
_cell_length_b 30.8098(4)
_cell_length_c 11.1839(2)
_cell_measurement_reflns_used 7006
_cell_measurement_temperature 150
_cell_measurement_theta_max 27
_cell_measurement_theta_min 5
_cell_volume 3329.95(8)
_computing_cell_refinement 'DENZO/SCALEPACK (Otwinowski & Minor, 1997)'
_computing_data_collection 'COLLECT (Nonius, 1997-2001).'
_computing_data_reduction 'DENZO/SCALEPACK (Otwinowski & Minor, 1997)'
_computing_molecular_graphics 'CAMERON (Watkin et al., 1996)'
_computing_publication_material 'CRYSTALS (Betteridge et al., 2003)'
_computing_structure_refinement 'CRYSTALS (Betteridge et al., 2003)'
_computing_structure_solution 'SIR92 (Altomare et al., 1994)'
_diffrn_ambient_temperature 150
_diffrn_measured_fraction_theta_full 0.988
_diffrn_measured_fraction_theta_max 0.986
_diffrn_measurement_device 'Nonius KappaCCD'
_diffrn_measurement_device_type Area
_diffrn_measurement_method \w
_diffrn_radiation_monochromator graphite
_diffrn_radiation_type 'Mo K\a'
_diffrn_radiation_wavelength 0.71073
_diffrn_reflns_av_R_equivalents 0.048
_diffrn_reflns_limit_h_max 12
_diffrn_reflns_limit_h_min -12
_diffrn_reflns_limit_k_max 40
_diffrn_reflns_limit_k_min -39
_diffrn_reflns_limit_l_max 14
_diffrn_reflns_limit_l_min -14
_diffrn_reflns_number 27276
_diffrn_reflns_theta_full 25.287
_diffrn_reflns_theta_max 27.486
_diffrn_reflns_theta_min 5.138
_diffrn_standards_number 0
_exptl_absorpt_coefficient_mu 0.482
_exptl_absorpt_correction_T_max 0.82
_exptl_absorpt_correction_T_min 0.70
_exptl_absorpt_correction_type multi-scan
_exptl_absorpt_process_details 'DENZO/SCALEPACK (Otwinowski & Minor, 1997)'
_exptl_crystal_colour red
_exptl_crystal_density_diffrn 1.249
_exptl_crystal_density_method 'not measured'
_exptl_crystal_description block
_exptl_crystal_F_000 1328
_exptl_crystal_size_max 0.42
_exptl_crystal_size_mid 0.31
_exptl_crystal_size_min 0.10
_refine_diff_density_max 0.68
_refine_diff_density_min -0.48
_refine_ls_extinction_method None
_refine_ls_goodness_of_fit_ref 0.9647
_refine_ls_hydrogen_treatment noref
_refine_ls_matrix_type full
_refine_ls_number_parameters 406
_refine_ls_number_reflns 7540
_refine_ls_number_restraints 0
_refine_ls_R_factor_all 0.0662
_refine_ls_R_factor_gt 0.0428
_refine_ls_shift/su_max 0.001747
_refine_ls_structure_factor_coef Fsqd
_refine_ls_weighting_details
;
 Method= Modified Sheldrick 
 w=1/[\s^2^(F^2^) + ( 0.04P)^2^ + 2.45P] 
 ,where P=(max(Fo^2^,0) + 2Fc^2^)/3 
;
_refine_ls_weighting_scheme calc
_refine_ls_wR_factor_all 0.1024
_refine_ls_wR_factor_gt 0.0927
_refine_ls_wR_factor_ref 0.1024
_reflns_limit_h_max 12
_reflns_limit_h_min -12
_reflns_limit_k_max 40
_reflns_limit_k_min 0
_reflns_limit_l_max 14
_reflns_limit_l_min 0
_reflns_number_gt 5636
_reflns_number_total 7541
_reflns_threshold_expression I>2.0\s(I)
_oxford_diffrn_Wilson_B_factor 1.94
_oxford_diffrn_Wilson_scale 11.13
_oxford_refine_ls_r_factor_ref 0.0662
_oxford_refine_ls_scale 0.3011(2)
_oxford_reflns_number_all 7540
_oxford_reflns_threshold_expression_ref I>-3.0\s(I)
_oxford_structure_analysis_title 101abdv09
_cod_data_source_file om400152x_si_002.cif
_cod_data_source_block 1c
_cod_depositor_comments
;
The following automatic conversions were performed:

'_symmetry_cell_setting' value 'Monoclinic' changed to 'monoclinic'
according to /home/saulius/struct/CIF-dictionaries/cif_core.dic
dictionary named 'cif_core.dic' version 2.3.1 from 2005-06-27.

Automatic conversion script
Id: cif_fix_values 1891 2012-01-12 08:04:46Z andrius 
;
_cod_original_sg_symbol_H-M 'P 1 21/c 1 '
_cod_original_formula_sum 'C42 H44 B2 Fe1'
_cod_database_code 4080744

loop_
_symmetry_equiv_pos_as_xyz
x,y,z
-x,-y,-z
-x,y+1/2,-z+1/2
x,-y+1/2,z+1/2

loop_
_atom_site_label
_atom_site_type_symbol
_atom_site_fract_x
_atom_site_fract_y
_atom_site_fract_z
_atom_site_U_iso_or_equiv
_atom_site_occupancy
_atom_site_adp_type
Fe1 Fe 0.34676(3) 0.666443(9) 0.06429(2) 0.0225 1.0000 Uani
C2 C 0.52936(19) 0.65317(6) 0.16968(17) 0.0265 1.0000 Uani
C3 C 0.5246(2) 0.69715(7) 0.13394(18) 0.0320 1.0000 Uani
C4 C 0.4077(2) 0.71675(6) 0.17828(18) 0.0307 1.0000 Uani
C5 C 0.3402(2) 0.68449(6) 0.24053(16) 0.0252 1.0000 Uani
C6 C 0.41705(19) 0.64430(6) 0.23988(16) 0.0237 1.0000 Uani
B7 B 0.3937(2) 0.60385(7) 0.31689(18) 0.0229 1.0000 Uani
C8 C 0.49872(19) 0.56364(6) 0.32905(17) 0.0237 1.0000 Uani
C9 C 0.5055(2) 0.53318(6) 0.23606(18) 0.0264 1.0000 Uani
C10 C 0.4351(2) 0.54057(7) 0.11088(18) 0.0322 1.0000 Uani
C11 C 0.5817(2) 0.49491(7) 0.2572(2) 0.0326 1.0000 Uani
C12 C 0.6616(2) 0.48796(7) 0.3653(2) 0.0376 1.0000 Uani
C13 C 0.6647(2) 0.51885(8) 0.45377(19) 0.0365 1.0000 Uani
C14 C 0.5831(2) 0.55622(7) 0.43906(18) 0.0293 1.0000 Uani
C15 C 0.5906(2) 0.58809(8) 0.54089(19) 0.0399 1.0000 Uani
C16 C 0.2674(2) 0.60363(6) 0.39595(16) 0.0245 1.0000 Uani
C17 C 0.1620(2) 0.57178(6) 0.37389(16) 0.0254 1.0000 Uani
C18 C 0.1620(2) 0.53979(7) 0.27242(18) 0.0305 1.0000 Uani
C19 C 0.0520(2) 0.57058(7) 0.44284(18) 0.0330 1.0000 Uani
C20 C 0.0428(2) 0.60002(8) 0.53419(19) 0.0406 1.0000 Uani
C21 C 0.1434(3) 0.63087(8) 0.55743(19) 0.0395 1.0000 Uani
C22 C 0.2554(2) 0.63375(6) 0.48975(17) 0.0300 1.0000 Uani
C23 C 0.3589(3) 0.66946(7) 0.52303(19) 0.0393 1.0000 Uani
C24 C 0.2319(2) 0.69502(7) -0.08078(17) 0.0290 1.0000 Uani
C25 C 0.15192(19) 0.65988(6) -0.03874(16) 0.0245 1.0000 Uani
C26 C 0.2381(2) 0.62188(6) -0.04476(17) 0.0268 1.0000 Uani
C27 C 0.3617(2) 0.63313(7) -0.09270(18) 0.0322 1.0000 Uani
C28 C 0.3578(2) 0.67867(8) -0.11433(17) 0.0340 1.0000 Uani
B29 B 0.0000(2) 0.65978(7) -0.00896(19) 0.0244 1.0000 Uani
C30 C -0.06332(18) 0.61500(6) 0.02797(16) 0.0236 1.0000 Uani
C31 C -0.07117(19) 0.57820(6) -0.04813(17) 0.0260 1.0000 Uani
C32 C -0.1290(2) 0.53976(6) -0.01149(19) 0.0309 1.0000 Uani
C33 C -0.1800(2) 0.53669(7) 0.09755(19) 0.0315 1.0000 Uani
C34 C -0.1728(2) 0.57216(7) 0.17380(17) 0.0284 1.0000 Uani
C35 C -0.11504(18) 0.61114(6) 0.14091(17) 0.0251 1.0000 Uani
C36 C -0.1038(2) 0.64795(7) 0.22978(18) 0.0315 1.0000 Uani
C37 C -0.0257(2) 0.57784(7) -0.17312(18) 0.0341 1.0000 Uani
C38 C -0.0948(2) 0.70190(6) -0.02965(18) 0.0286 1.0000 Uani
C39 C -0.0707(2) 0.74084(7) 0.0364(2) 0.0344 1.0000 Uani
C40 C 0.0422(2) 0.74467(7) 0.1398(2) 0.0451 1.0000 Uani
C41 C -0.1559(2) 0.77678(7) 0.0102(2) 0.0437 1.0000 Uani
C42 C -0.2634(2) 0.77557(8) -0.0809(2) 0.0452 1.0000 Uani
C43 C -0.2890(2) 0.73800(8) -0.1461(2) 0.0415 1.0000 Uani
C44 C -0.2088(2) 0.70116(7) -0.12145(19) 0.0338 1.0000 Uani
C45 C -0.2456(3) 0.66161(8) -0.1971(2) 0.0473 1.0000 Uani
H21 H 0.5989 0.6315 0.1497 0.0308 1.0000 Uiso
H31 H 0.5897 0.7114 0.0857 0.0369 1.0000 Uiso
H41 H 0.3745 0.7471 0.1654 0.0356 1.0000 Uiso
H51 H 0.2522 0.6883 0.2780 0.0297 1.0000 Uiso
H101 H 0.3872 0.5149 0.0784 0.0483 1.0000 Uiso
H103 H 0.5011 0.5489 0.0582 0.0478 1.0000 Uiso
H102 H 0.3697 0.5634 0.1094 0.0474 1.0000 Uiso
H111 H 0.5776 0.4739 0.1959 0.0383 1.0000 Uiso
H121 H 0.7134 0.4627 0.3785 0.0436 1.0000 Uiso
H131 H 0.7207 0.5152 0.5269 0.0417 1.0000 Uiso
H151 H 0.6554 0.5780 0.6056 0.0570 1.0000 Uiso
H153 H 0.6213 0.6156 0.5175 0.0580 1.0000 Uiso
H152 H 0.5001 0.5921 0.5694 0.0573 1.0000 Uiso
H181 H 0.0864 0.5194 0.2738 0.0441 1.0000 Uiso
H183 H 0.1479 0.5542 0.1957 0.0454 1.0000 Uiso
H182 H 0.2486 0.5237 0.2767 0.0440 1.0000 Uiso
H191 H -0.0173 0.5494 0.4261 0.0388 1.0000 Uiso
H201 H -0.0323 0.5990 0.5790 0.0492 1.0000 Uiso
H211 H 0.1387 0.6504 0.6198 0.0468 1.0000 Uiso
H231 H 0.3931 0.6680 0.6077 0.0570 1.0000 Uiso
H233 H 0.3151 0.6981 0.5074 0.0574 1.0000 Uiso
H232 H 0.4386 0.6686 0.4777 0.0573 1.0000 Uiso
H241 H 0.2031 0.7251 -0.0860 0.0328 1.0000 Uiso
H261 H 0.2125 0.5926 -0.0196 0.0315 1.0000 Uiso
H271 H 0.4400 0.6137 -0.1048 0.0394 1.0000 Uiso
H281 H 0.4305 0.6953 -0.1424 0.0399 1.0000 Uiso
H321 H -0.1319 0.5154 -0.0628 0.0349 1.0000 Uiso
H331 H -0.2192 0.5105 0.1202 0.0374 1.0000 Uiso
H341 H -0.2068 0.5695 0.2495 0.0326 1.0000 Uiso
H363 H -0.1496 0.6413 0.2981 0.0458 1.0000 Uiso
H362 H -0.1446 0.6739 0.1958 0.0451 1.0000 Uiso
H361 H -0.0098 0.6544 0.2575 0.0458 1.0000 Uiso
H373 H 0.0431 0.5549 -0.1810 0.0497 1.0000 Uiso
H372 H -0.1045 0.5721 -0.2325 0.0488 1.0000 Uiso
H371 H 0.0119 0.6054 -0.1949 0.0485 1.0000 Uiso
H403 H 0.0938 0.7712 0.1336 0.0658 1.0000 Uiso
H402 H 0.1046 0.7211 0.1422 0.0652 1.0000 Uiso
H401 H 0.0032 0.7449 0.2158 0.0654 1.0000 Uiso
H411 H -0.1365 0.8019 0.0569 0.0515 1.0000 Uiso
H421 H -0.3185 0.8001 -0.0988 0.0543 1.0000 Uiso
H431 H -0.3618 0.7370 -0.2095 0.0487 1.0000 Uiso
H453 H -0.3260 0.6677 -0.2529 0.0671 1.0000 Uiso
H452 H -0.1671 0.6537 -0.2409 0.0665 1.0000 Uiso
H451 H -0.2663 0.6378 -0.1478 0.0668 1.0000 Uiso

loop_
_atom_site_aniso_label
_atom_site_aniso_U_11
_atom_site_aniso_U_22
_atom_site_aniso_U_33
_atom_site_aniso_U_23
_atom_site_aniso_U_13
_atom_site_aniso_U_12
Fe1 0.02019(14) 0.02404(14) 0.02226(14) 0.00247(11) -0.00160(10) -0.00320(11)
C2 0.0190(9) 0.0331(10) 0.0256(10) 0.0031(8) -0.0047(8) -0.0034(8)
C3 0.0272(10) 0.0345(11) 0.0316(11) 0.0039(9) -0.0078(8) -0.0119(9)
C4 0.0356(11) 0.0228(10) 0.0303(10) 0.0013(8) -0.0105(9) -0.0035(8)
C5 0.0298(10) 0.0231(9) 0.0210(9) -0.0005(8) -0.0049(8) 0.0012(8)
C6 0.0245(10) 0.0239(10) 0.0213(9) -0.0012(7) -0.0035(7) -0.0005(8)
B7 0.0237(11) 0.0237(10) 0.0196(10) -0.0027(8) -0.0045(8) -0.0028(8)
C8 0.0199(9) 0.0240(9) 0.0276(10) 0.0057(8) 0.0041(8) -0.0017(7)
C9 0.0232(9) 0.0256(10) 0.0313(10) 0.0034(8) 0.0069(8) 0.0000(8)
C10 0.0335(11) 0.0317(11) 0.0313(11) -0.0052(9) 0.0033(9) 0.0048(9)
C11 0.0305(11) 0.0263(10) 0.0425(12) 0.0040(9) 0.0105(9) 0.0024(8)
C12 0.0322(12) 0.0306(11) 0.0514(14) 0.0169(10) 0.0102(10) 0.0097(9)
C13 0.0267(11) 0.0450(13) 0.0369(12) 0.0202(10) 0.0003(9) 0.0054(9)
C14 0.0234(10) 0.0335(11) 0.0308(11) 0.0071(9) 0.0022(8) -0.0020(8)
C15 0.0401(13) 0.0481(14) 0.0291(11) 0.0026(10) -0.0070(9) 0.0000(10)
C16 0.0280(10) 0.0243(9) 0.0207(9) 0.0022(7) 0.0004(8) 0.0041(8)
C17 0.0264(10) 0.0269(10) 0.0224(9) 0.0052(8) 0.0001(8) 0.0034(8)
C18 0.0261(10) 0.0308(11) 0.0338(11) -0.0030(9) 0.0001(8) -0.0023(8)
C19 0.0273(11) 0.0428(12) 0.0288(11) 0.0065(9) 0.0024(8) 0.0003(9)
C20 0.0357(12) 0.0590(15) 0.0289(11) 0.0051(11) 0.0118(9) 0.0074(11)
C21 0.0514(14) 0.0431(13) 0.0251(11) -0.0040(9) 0.0090(10) 0.0107(11)
C22 0.0402(12) 0.0277(10) 0.0214(9) -0.0005(8) 0.0002(9) 0.0041(9)
C23 0.0580(15) 0.0320(11) 0.0265(10) -0.0071(9) -0.0011(10) -0.0005(10)
C24 0.0298(11) 0.0320(11) 0.0232(10) 0.0080(8) -0.0048(8) -0.0060(8)
C25 0.0226(9) 0.0265(10) 0.0225(9) 0.0001(7) -0.0056(8) -0.0022(8)
C26 0.0251(10) 0.0288(10) 0.0254(10) -0.0018(8) -0.0023(8) -0.0013(8)
C27 0.0261(10) 0.0440(12) 0.0257(10) -0.0053(9) -0.0003(8) 0.0009(9)
C28 0.0288(11) 0.0512(13) 0.0217(10) 0.0059(9) 0.0013(8) -0.0093(10)
B29 0.0256(11) 0.0275(11) 0.0183(10) 0.0005(8) -0.0053(8) -0.0007(9)
C30 0.0179(9) 0.0274(10) 0.0244(9) -0.0002(8) -0.0017(7) 0.0009(7)
C31 0.0227(10) 0.0291(10) 0.0258(10) -0.0005(8) 0.0016(8) -0.0027(8)
C32 0.0289(11) 0.0274(10) 0.0360(11) -0.0065(9) 0.0017(9) -0.0066(8)
C33 0.0268(10) 0.0299(11) 0.0377(11) 0.0027(9) 0.0038(9) -0.0055(8)
C34 0.0225(10) 0.0360(11) 0.0270(10) 0.0037(9) 0.0038(8) 0.0003(8)
C35 0.0173(9) 0.0306(10) 0.0262(10) 0.0008(8) -0.0020(7) 0.0053(8)
C36 0.0312(11) 0.0332(11) 0.0296(11) -0.0046(9) 0.0007(9) 0.0031(9)
C37 0.0360(12) 0.0391(12) 0.0266(10) -0.0070(9) 0.0013(9) -0.0080(9)
C38 0.0222(10) 0.0296(10) 0.0339(11) 0.0095(9) 0.0025(8) -0.0001(8)
C39 0.0276(11) 0.0275(11) 0.0474(13) 0.0049(10) 0.0009(9) 0.0032(9)
C40 0.0429(13) 0.0292(12) 0.0602(16) -0.0100(11) -0.0076(12) 0.0056(10)
C41 0.0391(13) 0.0279(11) 0.0640(16) 0.0050(11) 0.0058(11) 0.0064(10)
C42 0.0316(12) 0.0418(14) 0.0632(16) 0.0256(12) 0.0092(11) 0.0131(10)
C43 0.0264(11) 0.0480(14) 0.0491(14) 0.0235(12) 0.0002(10) 0.0041(10)
C44 0.0239(10) 0.0406(12) 0.0361(11) 0.0153(10) -0.0001(9) -0.0007(9)
C45 0.0400(13) 0.0548(15) 0.0419(13) 0.0048(11) -0.0180(11) 0.0007(11)

loop_
_atom_type_symbol
_atom_type_scat_dispersion_real
_atom_type_scat_dispersion_imag
_atom_type_scat_Cromer_Mann_a1
_atom_type_scat_Cromer_Mann_b1
_atom_type_scat_Cromer_Mann_a2
_atom_type_scat_Cromer_Mann_b2
_atom_type_scat_Cromer_Mann_a3
_atom_type_scat_Cromer_Mann_b3
_atom_type_scat_Cromer_Mann_a4
_atom_type_scat_Cromer_Mann_b4
_atom_type_scat_Cromer_Mann_c
_atom_type_scat_source
C 0.0033 0.0016 2.3100 20.8439 1.0200 10.2075 1.5886 0.5687 0.8650 51.6512 0.2156 'International Tables Vol C 4.2.6.8 and 6.1.1.4'
H 0.0000 0.0000 0.4930 10.5109 0.3229 26.1257 0.1402 3.1424 0.0408 57.7998 0.0030 'International Tables Vol C 4.2.6.8 and 6.1.1.4'
B 0.0013 0.0007 2.0545 23.2185 1.3326 1.0210 1.0979 60.3498 0.7068 0.1403 -0.1932 'International Tables Vol C 4.2.6.8 and 6.1.1.4'
Fe 0.3463 0.8444 11.7695 4.7611 7.3573 0.3072 3.5222 15.3535 2.3045 76.8805 1.0369 'International Tables Vol C 4.2.6.8 and 6.1.1.4'

loop_
_geom_angle_atom_site_label_1
_geom_angle_atom_site_label_2
_geom_angle_atom_site_label_3
_geom_angle
_geom_angle_publ_flag
C2 Fe1 C3 40.26(8) yes
C2 Fe1 C4 67.98(8) yes
C3 Fe1 C4 40.74(8) yes
C2 Fe1 C5 67.93(8) yes
C3 Fe1 C5 68.16(8) yes
C4 Fe1 C5 40.38(8) yes
C2 Fe1 C6 40.42(7) yes
C3 Fe1 C6 68.09(8) yes
C4 Fe1 C6 68.12(7) yes
C5 Fe1 C6 40.54(7) yes
C2 Fe1 C24 153.03(8) yes
C3 Fe1 C24 117.44(8) yes
C4 Fe1 C24 104.99(8) yes
C5 Fe1 C24 124.48(8) yes
C6 Fe1 C24 163.15(8) yes
C2 Fe1 C25 162.86(8) yes
C3 Fe1 C25 156.75(8) yes
C4 Fe1 C25 126.08(8) yes
C5 Fe1 C25 115.10(8) yes
C6 Fe1 C25 130.49(7) yes
C2 Fe1 C26 124.11(8) yes
C3 Fe1 C26 153.25(8) yes
C4 Fe1 C26 165.82(8) yes
C5 Fe1 C26 132.95(8) yes
C6 Fe1 C26 115.22(7) yes
C2 Fe1 C27 104.43(8) yes
C3 Fe1 C27 114.63(8) yes
C4 Fe1 C27 149.95(9) yes
C5 Fe1 C27 165.46(8) yes
C6 Fe1 C27 125.81(8) yes
C2 Fe1 C28 117.19(8) yes
C3 Fe1 C28 98.60(8) yes
C4 Fe1 C28 115.07(9) yes
C5 Fe1 C28 153.69(9) yes
C6 Fe1 C28 156.46(8) yes
C24 Fe1 C25 40.47(7) yes
C24 Fe1 C26 67.73(8) yes
C25 Fe1 C26 40.64(7) yes
C24 Fe1 C27 67.99(8) yes
C25 Fe1 C27 68.47(8) yes
C26 Fe1 C27 40.37(8) yes
C24 Fe1 C28 40.27(8) yes
C25 Fe1 C28 68.26(8) yes
C26 Fe1 C28 67.89(8) yes
C27 Fe1 C28 40.62(9) yes
Fe1 C2 C3 69.45(11) yes
Fe1 C2 C6 72.02(10) yes
C3 C2 C6 109.49(17) yes
Fe1 C2 H21 124.7 no
C3 C2 H21 125.6 no
C6 C2 H21 124.9 no
C2 C3 Fe1 70.29(11) yes
C2 C3 C4 108.02(17) yes
Fe1 C3 C4 69.81(11) yes
C2 C3 H31 125.6 no
Fe1 C3 H31 124.6 no
C4 C3 H31 126.4 no
C3 C4 Fe1 69.45(11) yes
C3 C4 C5 107.88(17) yes
Fe1 C4 C5 70.01(11) yes
C3 C4 H41 127.4 no
Fe1 C4 H41 123.7 no
C5 C4 H41 124.7 no
C4 C5 Fe1 69.60(11) yes
C4 C5 C6 109.19(17) yes
Fe1 C5 C6 71.99(10) yes
C4 C5 H51 126.1 no
Fe1 C5 H51 123.7 no
C6 C5 H51 124.7 no
Fe1 C6 C5 67.47(10) yes
Fe1 C6 C2 67.56(10) yes
C5 C6 C2 105.35(16) yes
Fe1 C6 B7 136.38(13) yes
C5 C6 B7 125.29(17) yes
C2 C6 B7 128.65(17) yes
C6 B7 C8 122.52(17) yes
C6 B7 C16 118.97(17) yes
C8 B7 C16 118.32(16) yes
B7 C8 C9 122.44(17) yes
B7 C8 C14 119.91(17) yes
C9 C8 C14 117.53(17) yes
C8 C9 C10 122.13(17) yes
C8 C9 C11 120.38(18) yes
C10 C9 C11 117.47(18) yes
C9 C10 H101 111.9 no
C9 C10 H103 110.4 no
H101 C10 H103 108.5 no
C9 C10 H102 111.2 no
H101 C10 H102 107.9 no
H103 C10 H102 106.8 no
C9 C11 C12 121.0(2) yes
C9 C11 H111 118.7 no
C12 C11 H111 120.3 no
C11 C12 C13 119.29(19) yes
C11 C12 H121 120.7 no
C13 C12 H121 120.0 no
C12 C13 C14 121.47(19) yes
C12 C13 H131 120.7 no
C14 C13 H131 117.8 no
C8 C14 C13 119.97(19) yes
C8 C14 C15 121.79(18) yes
C13 C14 C15 118.22(19) yes
C14 C15 H151 109.4 no
C14 C15 H153 111.5 no
H151 C15 H153 107.4 no
C14 C15 H152 111.3 no
H151 C15 H152 109.6 no
H153 C15 H152 107.5 no
B7 C16 C17 119.59(16) yes
B7 C16 C22 122.86(17) yes
C17 C16 C22 117.55(17) yes
C16 C17 C18 121.45(17) yes
C16 C17 C19 120.58(18) yes
C18 C17 C19 117.91(18) yes
C17 C18 H181 110.4 no
C17 C18 H183 111.1 no
H181 C18 H183 106.4 no
C17 C18 H182 111.8 no
H181 C18 H182 108.8 no
H183 C18 H182 108.2 no
C17 C19 C20 120.9(2) yes
C17 C19 H191 119.2 no
C20 C19 H191 119.9 no
C19 C20 C21 119.57(19) yes
C19 C20 H201 119.9 no
C21 C20 H201 120.6 no
C20 C21 C22 121.7(2) yes
C20 C21 H211 119.9 no
C22 C21 H211 118.4 no
C16 C22 C21 119.66(19) yes
C16 C22 C23 123.47(19) yes
C21 C22 C23 116.86(18) yes
C22 C23 H231 110.7 no
C22 C23 H233 110.3 no
H231 C23 H233 107.9 no
C22 C23 H232 113.6 no
H231 C23 H232 107.6 no
H233 C23 H232 106.5 no
Fe1 C24 C25 71.74(10) yes
Fe1 C24 C28 69.44(11) yes
C25 C24 C28 109.58(18) yes
Fe1 C24 H241 125.8 no
C25 C24 H241 125.0 no
C28 C24 H241 125.4 no
Fe1 C25 C24 67.79(10) yes
Fe1 C25 C26 67.31(10) yes
C24 C25 C26 104.77(16) yes
Fe1 C25 B29 134.45(13) yes
C24 C25 B29 129.35(17) yes
C26 C25 B29 125.44(17) yes
C25 C26 Fe1 72.05(10) yes
C25 C26 C27 110.00(17) yes
Fe1 C26 C27 70.02(11) yes
C25 C26 H261 124.2 no
Fe1 C26 H261 125.0 no
C27 C26 H261 125.8 no
C26 C27 Fe1 69.61(11) yes
C26 C27 C28 107.35(18) yes
Fe1 C27 C28 69.48(12) yes
C26 C27 H271 127.2 no
Fe1 C27 H271 123.4 no
C28 C27 H271 125.4 no
C27 C28 C24 108.26(17) yes
C27 C28 Fe1 69.90(11) yes
C24 C28 Fe1 70.28(11) yes
C27 C28 H281 125.4 no
C24 C28 H281 126.3 no
Fe1 C28 H281 122.9 no
C25 B29 C30 117.78(17) yes
C25 B29 C38 121.12(17) yes
C30 B29 C38 120.72(17) yes
B29 C30 C31 122.45(16) yes
B29 C30 C35 119.58(17) yes
C31 C30 C35 117.96(17) yes
C30 C31 C32 120.01(17) yes
C30 C31 C37 124.07(17) yes
C32 C31 C37 115.86(17) yes
C31 C32 C33 121.33(18) yes
C31 C32 H321 118.8 no
C33 C32 H321 119.9 no
C32 C33 C34 119.71(18) yes
C32 C33 H331 119.8 no
C34 C33 H331 120.4 no
C33 C34 C35 120.80(18) yes
C33 C34 H341 118.9 no
C35 C34 H341 120.3 no
C30 C35 C34 120.18(18) yes
C30 C35 C36 121.30(17) yes
C34 C35 C36 118.46(17) yes
C35 C36 H363 111.4 no
C35 C36 H362 112.0 no
H363 C36 H362 106.7 no
C35 C36 H361 111.5 no
H363 C36 H361 107.7 no
H362 C36 H361 107.3 no
C31 C37 H373 111.2 no
C31 C37 H372 109.9 no
H373 C37 H372 107.5 no
C31 C37 H371 112.7 no
H373 C37 H371 109.1 no
H372 C37 H371 106.2 no
B29 C38 C39 123.84(17) yes
B29 C38 C44 118.82(18) yes
C39 C38 C44 117.32(18) yes
C38 C39 C40 122.01(18) yes
C38 C39 C41 120.4(2) yes
C40 C39 C41 117.6(2) yes
C39 C40 H403 110.5 no
C39 C40 H402 111.8 no
H403 C40 H402 108.4 no
C39 C40 H401 110.5 no
H403 C40 H401 108.4 no
H402 C40 H401 107.2 no
C39 C41 C42 121.2(2) yes
C39 C41 H411 117.4 no
C42 C41 H411 121.4 no
C41 C42 C43 119.5(2) yes
C41 C42 H421 120.4 no
C43 C42 H421 120.1 no
C42 C43 C44 121.3(2) yes
C42 C43 H431 120.0 no
C44 C43 H431 118.7 no
C38 C44 C43 120.3(2) yes
C38 C44 C45 122.32(19) yes
C43 C44 C45 117.4(2) yes
C44 C45 H453 109.3 no
C44 C45 H452 109.4 no
H453 C45 H452 110.1 no
C44 C45 H451 110.6 no
H453 C45 H451 108.3 no
H452 C45 H451 109.0 no

loop_
_geom_bond_atom_site_label_1
_geom_bond_atom_site_label_2
_geom_bond_distance
_geom_bond_publ_flag
Fe1 C2 2.0570(18) yes
Fe1 C3 2.0459(19) yes
Fe1 C4 2.051(2) yes
Fe1 C5 2.0561(18) yes
Fe1 C6 2.1168(18) yes
Fe1 C24 2.0588(19) yes
Fe1 C25 2.1117(18) yes
Fe1 C26 2.0479(19) yes
Fe1 C27 2.053(2) yes
Fe1 C28 2.0478(19) yes
C2 C3 1.412(3) yes
C2 C6 1.443(3) yes
C2 H21 0.995 no
C3 C4 1.426(3) yes
C3 H31 0.981 no
C4 C5 1.417(3) yes
C4 H41 0.994 no
C5 C6 1.447(3) yes
C5 H51 1.002 no
C6 B7 1.546(3) yes
B7 C8 1.602(3) yes
B7 C16 1.594(3) yes
C8 C9 1.408(3) yes
C8 C14 1.417(3) yes
C9 C10 1.503(3) yes
C9 C11 1.399(3) yes
C10 H101 0.968 no
C10 H103 0.955 no
C10 H102 0.947 no
C11 C12 1.376(3) yes
C11 H111 0.942 no
C12 C13 1.371(3) yes
C12 H121 0.930 no
C13 C14 1.397(3) yes
C13 H131 0.936 no
C14 C15 1.499(3) yes
C15 H151 0.956 no
C15 H153 0.947 no
C15 H152 0.978 no
C16 C17 1.420(3) yes
C16 C22 1.415(3) yes
C17 C18 1.503(3) yes
C17 C19 1.390(3) yes
C18 H181 0.969 no
C18 H183 0.961 no
C18 H182 0.974 no
C19 C20 1.377(3) yes
C19 H191 0.941 no
C20 C21 1.367(3) yes
C20 H201 0.933 no
C21 C22 1.399(3) yes
C21 H211 0.926 no
C22 C23 1.509(3) yes
C23 H231 0.969 no
C23 H233 0.987 no
C23 H232 0.975 no
C24 C25 1.443(3) yes
C24 C28 1.414(3) yes
C24 H241 0.969 no
C25 C26 1.446(3) yes
C25 B29 1.552(3) yes
C26 C27 1.415(3) yes
C26 H261 0.986 no
C27 C28 1.424(3) yes
C27 H271 0.990 no
C28 H281 0.956 no
B29 C30 1.585(3) yes
B29 C38 1.593(3) yes
C30 C31 1.414(3) yes
C30 C35 1.417(3) yes
C31 C32 1.393(3) yes
C31 C37 1.514(3) yes
C32 C33 1.372(3) yes
C32 H321 0.943 no
C33 C34 1.383(3) yes
C33 H331 0.941 no
C34 C35 1.393(3) yes
C34 H341 0.947 no
C35 C36 1.504(3) yes
C36 H363 0.950 no
C36 H362 0.952 no
C36 H361 0.952 no
C37 H373 0.983 no
C37 H372 0.971 no
C37 H371 0.968 no
C38 C39 1.414(3) yes
C38 C44 1.423(3) yes
C39 C40 1.506(3) yes
C39 C41 1.394(3) yes
C40 H403 0.966 no
C40 H402 0.944 no
C40 H401 0.970 no
C41 C42 1.374(3) yes
C41 H411 0.941 no
C42 C43 1.376(4) yes
C42 H421 0.933 no
C43 C44 1.387(3) yes
C43 H431 0.944 no
C44 C45 1.503(3) yes
C45 H453 0.961 no
C45 H452 0.984 no
C45 H451 0.954 no
